data_7705908
loop_
_publ_author_name
'Diamantis, Stavros A.'
'Hatzidimitriou, Antonios'
'Plessas, Alexios K.'
'Pournara, Anastasia'
'Manos, Manolis J.'
'Papaefstathiou, Giannis S.'
'Lazarides, Theodore'

_publ_section_title
;
 Alkaline earth-organic frameworks with amino derivatives of
 2,6-naphthalene dicarboxylates: structural studies and fluorescence
 properties.
;
_journal_issue 46
_journal_name_full 'Dalton transactions (Cambridge, England : 2003)'
_journal_page_first 16736
_journal_page_last 16744
_journal_paper_doi 10.1039/d0dt03325a
_journal_volume 49
_journal_year 2020
_chemical_formula_moiety 'C120 H130 Mg8 N24 O45'
_chemical_formula_sum 'C120 H130 Mg8 N24 O45'
_chemical_formula_weight 2822.93
_space_group_IT_number 14
_space_group_name_Hall '-P 2ybc'
_space_group_name_H-M_alt 'P 1 21/c 1'
_symmetry_cell_setting monoclinic
_symmetry_space_group_name_H-M 'P 1 21/c 1'
_atom_sites_solution_hydrogens difmap
_atom_sites_solution_primary other
_audit_update_record
;
2020-09-23 deposited with the CCDC.	2020-10-21 downloaded from the CCDC.
;
_cell_angle_alpha 90
_cell_angle_beta 93.925(17)
_cell_angle_gamma 90
_cell_formula_units_Z 1
_cell_length_a 13.028(10)
_cell_length_b 18.865(14)
_cell_length_c 13.910(10)
_cell_measurement_reflns_used 215
_cell_measurement_temperature 120
_cell_measurement_theta_max 20
_cell_measurement_theta_min 10
_cell_volume 3411(4)
_computing_cell_refinement 'Apex2 (Bruker AXS, 2006)'
_computing_data_collection 'Apex2 (Bruker AXS, 2006)'
_computing_data_reduction 'Apex2 (Bruker AXS, 2006)'
_computing_molecular_graphics 'CAMERON (Watkin et al., 1996)'
_computing_publication_material 'CRYSTALS (Betteridge et al., 2003)'
_computing_structure_refinement 'CRYSTALS (Betteridge et al., 2003)'
_computing_structure_solution 'Superflip (Palatinus & Chapuis, 2007)'
_diffrn_ambient_temperature 120
_diffrn_measured_fraction_theta_full 0.991
_diffrn_measured_fraction_theta_max 0.987
_diffrn_measurement_device Area
_diffrn_measurement_device_type 'Bruker Kappa Apex2'
_diffrn_measurement_method '\f & \w scans'
_diffrn_radiation_monochromator graphite
_diffrn_radiation_type 'Mo K\a'
_diffrn_radiation_wavelength 0.71073
_diffrn_reflns_av_R_equivalents 0.066
_diffrn_reflns_limit_h_max 15
_diffrn_reflns_limit_h_min -15
_diffrn_reflns_limit_k_max 22
_diffrn_reflns_limit_k_min -22
_diffrn_reflns_limit_l_max 16
_diffrn_reflns_limit_l_min 0
_diffrn_reflns_number 38930
_diffrn_reflns_theta_full 25.152
_diffrn_reflns_theta_max 25.666
_diffrn_reflns_theta_min 1.567
_diffrn_standards_number 0
_exptl_absorpt_coefficient_mu 0.138
_exptl_absorpt_correction_T_max 0.98
_exptl_absorpt_correction_T_min 0.98
_exptl_absorpt_correction_type numerical
_exptl_absorpt_process_details
; 
 Analytical Absorption (De Meulenaer & Tompa, 1965) 
;
_exptl_crystal_colour brown
_exptl_crystal_density_diffrn 1.374
_exptl_crystal_density_method 'not measured'
_exptl_crystal_description prism
_exptl_crystal_F_000 1474
_exptl_crystal_size_max 0.220
_exptl_crystal_size_mid 0.140
_exptl_crystal_size_min 0.110
_refine_diff_density_max 0.41
_refine_diff_density_min -0.49
_refine_ls_extinction_method None
_refine_ls_goodness_of_fit_ref 1.0000
_refine_ls_hydrogen_treatment constr
_refine_ls_matrix_type full
_refine_ls_number_parameters 433
_refine_ls_number_reflns 4407
_refine_ls_number_restraints 16
_refine_ls_R_factor_all 0.1010
_refine_ls_R_factor_gt 0.0566
_refine_ls_shift/su_max 0.0005388
_refine_ls_shift/su_mean 0.0000493
_refine_ls_structure_factor_coef Fsqd
_refine_ls_weighting_details
;
 Method, part 1, Chebychev polynomial, (Watkin, 1994, Prince, 1982) 
 [weight] = 1.0/[A~0~*T~0~(x)+A~1~*T~1~(x) ... +A~n-1~]*T~n-1~(x)] 
 where A~i~ are the Chebychev coefficients listed below and x= Fcalc/Fmax 
 Method = Robust Weighting (Prince, 1982) 
 W = [weight] * [1-(deltaF/6*sigmaF)^2^]^2^ 
 A~i~ are: 
 1.92 2.20 0.875 
;
_refine_ls_weighting_scheme calc
_refine_ls_wR_factor_all 0.0814
_refine_ls_wR_factor_gt 0.0716
_refine_ls_wR_factor_ref 0.0716
_reflns_limit_h_max 15
_reflns_limit_h_min -15
_reflns_limit_k_max 22
_reflns_limit_k_min 0
_reflns_limit_l_max 16
_reflns_limit_l_min 0
_reflns_number_gt 4407
_reflns_number_total 6369
_reflns_threshold_expression I>2.0\s(I)
_oxford_diffrn_Wilson_B_factor 1.71
_oxford_diffrn_Wilson_scale 107.65
_oxford_refine_ls_r_factor_ref 0.0566
_oxford_refine_ls_scale 0.10165(2)
_oxford_reflns_number_all 6342
_oxford_reflns_threshold_expression_ref I>2.0\s(I)
_cod_data_source_file d0dt03325a2.cif
_cod_data_source_block I_CCDC4
_cod_depositor_comments
;
The following automatic conversions were performed:

data item '_atom_sites_solution_primary' value 'Other' was changed to
'other' in accordance with the
/home/data/users/saulius/crontab/automatic-downloads/rss-feeds/RSC/lib/dictionaries/cif_core.dic
dictionary named 'cif_core.dic' version 2.4.2 last updated on
2011-04-26.

Automatic conversion script
Id: cif_fix_values 7556 2019-12-06 15:28:31Z antanas 
;
_cod_original_cell_volume 3410(4)
_cod_original_sg_symbol_H-M 'P 1 21/c 1 '
_cod_database_code 7705908

loop_
_symmetry_equiv_pos_as_xyz
x,y,z
-x,-y,-z
-x,y+1/2,-z+1/2
x,-y+1/2,z+1/2

loop_
_atom_site_label
_atom_site_type_symbol
_atom_site_fract_x
_atom_site_fract_y
_atom_site_fract_z
_atom_site_U_iso_or_equiv
_atom_site_occupancy
_atom_site_adp_type
_atom_site_refinement_flags_posn
_atom_site_refinement_flags_adp
_atom_site_refinement_flags_occupancy
_atom_site_disorder_assembly
_atom_site_disorder_group
_atom_site_attached_hydrogens
Mg1 Mg 0.68483(7) 0.74859(5) 0.32133(5) 0.0243 1.0000 Uani . . . . . .
Mg2 Mg 0.81212(7) 0.74272(5) 0.55072(5) 0.0210 1.0000 Uani . . . . . .
O1 O 0.66412(14) 0.77208(9) 0.46124(12) 0.0254 1.0000 Uani . . . . . .
O2 O 0.71446(14) 0.81785(9) 0.60053(12) 0.0253 1.0000 Uani . . . . . .
O3 O 0.75874(14) 0.65648(9) 0.34040(12) 0.0249 1.0000 Uani . . . . . .
O4 O 0.87715(14) 0.67175(9) 0.46307(12) 0.0249 1.0000 Uani . . . . . .
O5 O 0.82586(14) 0.79812(9) 0.32795(12) 0.0266 1.0000 Uani . . . . . .
O6 O 0.87823(13) 0.82558(9) 0.48172(12) 0.0256 1.0000 Uani . . . . . .
O7 O 0.62737(13) 0.67894(9) 0.72740(12) 0.0251 1.0000 Uani . . . . . .
O8 O 0.73781(14) 0.66375(9) 0.61347(12) 0.0250 1.0000 Uani . . . . . .
O9 O 0.92447(13) 0.74723(10) 0.65727(12) 0.0263 1.0000 Uani D . . . . .
O10 O 0.55095(14) 0.69341(9) 0.29953(12) 0.0264 1.0000 Uani D . . . . .
O11 O 0.3624(3) 0.7678(2) 0.2546(3) 0.0384(10) 0.5000 Uiso D . . . . .
O12 O 0.0953(2) 0.67455(15) 0.1392(2) 0.0377(7) 0.7500 Uiso D . . 2 2 .
C1 C 0.6561(2) 0.81907(14) 0.52518(19) 0.0259 1.0000 Uani . . . . . .
C2 C 0.5836(2) 0.87984(14) 0.50215(18) 0.0258 1.0000 Uani . . . . . .
C3 C 0.5014(2) 0.87297(14) 0.43557(18) 0.0251 1.0000 Uani . . . . . .
C4 C 0.4368(2) 0.93172(14) 0.41875(18) 0.0256 1.0000 Uani . . . . . .
C5 C 0.5435(2) 1.00198(14) 0.53231(18) 0.0246 1.0000 Uani . . . . . .
C6 C 0.6043(2) 0.94183(13) 0.55540(18) 0.0248 1.0000 Uani . . . . . .
C7 C 0.8418(2) 0.64341(14) 0.38417(19) 0.0249 1.0000 Uani . . . . . .
C8 C 0.9133(2) 0.58890(14) 0.34448(19) 0.0251 1.0000 Uani . . . . . .
C9 C 0.9976(2) 0.56217(14) 0.39806(19) 0.0249 1.0000 Uani . . . . . .
C10 C 1.0576(2) 0.50650(14) 0.36447(19) 0.0250 1.0000 Uani . . . . . .
C11 C 0.9489(2) 0.50883(14) 0.21390(18) 0.0254 1.0000 Uani . . . . . .
C12 C 0.8880(2) 0.56308(13) 0.25096(18) 0.0243 1.0000 Uani . . . . . .
C13 C 0.8780(2) 0.83442(14) 0.38994(18) 0.0256 1.0000 Uani . . . . . .
C14 C 0.9381(2) 0.89668(14) 0.35542(18) 0.0246 1.0000 Uani . . . . . .
C15 C 1.0160(2) 0.92784(14) 0.41549(18) 0.0253 1.0000 Uani . . . . . .
C16 C 1.0710(2) 0.98353(14) 0.38076(18) 0.0247 1.0000 Uani . . . . . .
C17 C 0.9692(2) 0.97958(14) 0.22844(18) 0.0250 1.0000 Uani . . . . . .
C18 C 0.9114(2) 0.92414(14) 0.26399(18) 0.0258 1.0000 Uani . . . . . .
C19 C 0.6586(2) 0.64898(14) 0.65171(19) 0.0255 1.0000 Uani . . . . . .
C20 C 0.5885(2) 0.59182(14) 0.60962(19) 0.0254 1.0000 Uani . . . . . .
C21 C 0.5188(2) 0.55624(14) 0.66473(18) 0.0259 1.0000 Uani . . . . . .
C22 C 0.4584(2) 0.50148(14) 0.62392(18) 0.0249 1.0000 Uani . . . . . .
C23 C 0.5349(2) 0.51921(14) 0.47229(18) 0.0246 1.0000 Uani . . . . . .
C24 C 0.5996(2) 0.57252(14) 0.51240(18) 0.0243 1.0000 Uani . . . . . .
C25 C 0.9726(5) 0.7352(3) 0.7324(5) 0.0435(16) 0.5000 Uiso D . . . 3 .
C26 C 1.1000(5) 0.8248(4) 0.7027(5) 0.0466(17) 0.5000 Uiso D . . . 3 .
C27 C 1.1092(5) 0.7511(4) 0.8554(4) 0.0448(15) 0.5000 Uiso D . . . 3 .
C28 C 0.4950(9) 0.6497(6) 0.2589(9) 0.037(3) 0.2500 Uiso D . . . 4 .
C29 C 0.3529(9) 0.6220(7) 0.3517(8) 0.038(3) 0.2500 Uiso D . . . 4 .
C30 C 0.3705(10) 0.5663(7) 0.1871(9) 0.041(3) 0.2500 Uiso D . . . 4 .
C31 C 0.3688(5) 0.7915(3) 0.1735(4) 0.0369(14) 0.5000 Uiso D . . . . .
C32 C 0.3049(5) 0.8544(4) 0.0300(5) 0.0476(17) 0.5000 Uiso D . . . . .
C33 C 0.2021(5) 0.8422(4) 0.1796(5) 0.0462(16) 0.5000 Uiso D . . . . .
C34 C 0.1478(3) 0.6371(2) 0.1958(3) 0.0360(9) 0.7500 Uiso D . . . 2 .
C35 C 0.2852(3) 0.6242(2) 0.0863(3) 0.0409(10) 0.7500 Uiso D . . 2 2 .
C36 C 0.2989(3) 0.5639(2) 0.2416(3) 0.0415(10) 0.7500 Uiso D . . 2 2 .
N1 N 0.34818(16) 0.92702(12) 0.35491(15) 0.0264 1.0000 Uani . . . . . .
N2 N 1.14390(17) 0.48386(11) 0.41946(15) 0.0250 1.0000 Uani . . . . . .
N3 N 1.15361(17) 1.01138(12) 0.43972(15) 0.0264 1.0000 Uani . . . . . .
N4 N 0.39965(17) 0.46282(12) 0.68760(16) 0.0286 1.0000 Uani . . . . . .
N5 N 1.0574(4) 0.7693(3) 0.7612(4) 0.0410(13) 0.5000 Uiso D . . . 3 .
N6 N 0.4109(8) 0.6144(5) 0.2642(7) 0.040(2) 0.2500 Uiso D . . . 4 .
N7 N 0.2949(4) 0.8289(3) 0.1290(4) 0.0399(12) 0.5000 Uiso D . . . . .
N8 N 0.2368(3) 0.60967(17) 0.1758(2) 0.0354(8) 0.7500 Uiso D . . 2 2 .
H12 H 0.3003 0.9533 0.3357 0.0351 1.0000 Uiso R . . . . .
H11 H 0.3326 0.8885 0.3261 0.0351 1.0000 Uiso R . . . . .
H21 H 1.1623 0.5022 0.4736 0.0330 1.0000 Uiso R . . . . .
H22 H 1.1944 0.4647 0.3990 0.0330 1.0000 Uiso R . . . . .
H31 H 1.1920 1.0452 0.4456 0.0345 1.0000 Uiso R . . . . .
H32 H 1.1697 0.9945 0.4953 0.0345 1.0000 Uiso R . . . . .
H42 H 0.4002 0.4715 0.7475 0.0460 1.0000 Uiso R . . . . .
H41 H 0.3626 0.4294 0.6782 0.0460 1.0000 Uiso R . . . . .
H61 H 0.6558 0.9422 0.6053 0.0311 1.0000 Uiso R . . . . .
H92 H 0.8961 0.7344 0.7058 0.0314 0.5000 Uiso R . . . 2 .
H91 H 0.9766 0.7708 0.6517 0.0314 0.5000 Uiso R . . . 2 .
H101 H 0.5400 0.6550 0.2751 0.0319 0.7500 Uiso R . . . . .
H102 H 0.4960 0.7147 0.2863 0.0319 0.7500 Uiso R . . . . .
H121 H 0.8345 0.5832 0.2126 0.0290 1.0000 Uiso R . . . . .
H151 H 1.0317 0.9101 0.4773 0.0323 1.0000 Uiso R . . . . .
H181 H 0.8583 0.9033 0.2255 0.0311 1.0000 Uiso R . . . . .
H211 H 0.5147 0.5691 0.7292 0.0371 1.0000 Uiso R . . . . .
H251 H 0.9453 0.7013 0.7769 0.0600 0.5000 Uiso R . . . 3 .
H262 H 1.0583 0.8302 0.6444 0.0584 0.5000 Uiso R . . . 3 .
H261 H 1.1679 0.8125 0.6886 0.0584 0.5000 Uiso R . . . 3 .
H263 H 1.1011 0.8682 0.7376 0.0584 0.5000 Uiso R . . . 3 .
H272 H 1.1107 0.7916 0.8961 0.0566 0.5000 Uiso R . . . 3 .
H271 H 1.0725 0.7140 0.8842 0.0566 0.5000 Uiso R . . . 3 .
H273 H 1.1776 0.7360 0.8470 0.0566 0.5000 Uiso R . . . 3 .
H281 H 0.5215 0.6430 0.1966 0.0600 0.2500 Uiso R . . . 4 .
H291 H 0.3482 0.5770 0.3822 0.0488 0.2500 Uiso R . . . 4 .
H292 H 0.2855 0.6386 0.3332 0.0488 0.2500 Uiso R . . . 4 .
H293 H 0.3865 0.6546 0.3951 0.0488 0.2500 Uiso R . . . 4 .
H301 H 0.3040 0.5815 0.1639 0.0525 0.2500 Uiso R . . . 4 .
H302 H 0.4149 0.5661 0.1355 0.0525 0.2500 Uiso R . . . 4 .
H303 H 0.3667 0.5199 0.2129 0.0525 0.2500 Uiso R . . . 4 .
H311 H 0.4298 0.7835 0.1415 0.0444 0.5000 Uiso R . . . . .
H321 H 0.3633 0.8846 0.0292 0.0618 0.5000 Uiso R . . . . .
H323 H 0.2449 0.8800 0.0084 0.0618 0.5000 Uiso R . . . . .
H322 H 0.3135 0.8151 -0.0115 0.0618 0.5000 Uiso R . . . . .
H331 H 0.2101 0.8216 0.2418 0.0579 0.5000 Uiso R . . . . .
H333 H 0.1440 0.8218 0.1447 0.0579 0.5000 Uiso R . . . . .
H332 H 0.1919 0.8919 0.1853 0.0579 0.5000 Uiso R . . . . .
H341 H 0.1232 0.6277 0.2573 0.0447 0.7500 Uiso R . . 2 2 .
H352 H 0.3493 0.6473 0.1005 0.0508 0.7500 Uiso R . . 2 2 .
H351 H 0.2415 0.6540 0.0466 0.0508 0.7500 Uiso R . . 2 2 .
H353 H 0.2963 0.5810 0.0535 0.0508 0.7500 Uiso R . . 2 2 .
H362 H 0.3103 0.5199 0.2111 0.0514 0.7500 Uiso R . . 2 2 .
H361 H 0.3632 0.5862 0.2582 0.0514 0.7500 Uiso R . . 2 2 .
H363 H 0.2638 0.5562 0.2983 0.0514 0.7500 Uiso R . . 2 2 .
H241 H 0.6474 0.5950 0.4762 0.0361 1.0000 Uiso R . . . . .
H365 H 1.0140 0.5809 0.4593 0.0282 1.0000 Uiso R . . . . .
H364 H 0.4904 0.8307 0.4013 0.0331 1.0000 Uiso R . . . . .

loop_
_atom_site_aniso_label
_atom_site_aniso_U_11
_atom_site_aniso_U_22
_atom_site_aniso_U_33
_atom_site_aniso_U_23
_atom_site_aniso_U_13
_atom_site_aniso_U_12
Mg1 0.0300(5) 0.0260(4) 0.0167(4) 0.0038(4) 0.0004(3) -0.0040(4)
Mg2 0.0281(5) 0.0232(4) 0.0120(4) -0.0020(4) 0.0032(3) 0.0004(4)
O1 0.0281(10) 0.0248(10) 0.0226(9) 0.0011(8) -0.0031(8) -0.0016(8)
O2 0.0257(10) 0.0257(10) 0.0239(10) 0.0015(8) -0.0022(8) -0.0028(8)
O3 0.0264(10) 0.0250(10) 0.0228(9) 0.0018(8) -0.0020(8) -0.0021(8)
O4 0.0280(10) 0.0225(9) 0.0234(10) 0.0030(8) -0.0033(8) -0.0012(8)
O5 0.0271(10) 0.0276(10) 0.0246(10) 0.0011(8) -0.0020(8) -0.0044(8)
O6 0.0267(10) 0.0271(10) 0.0226(10) 0.0020(8) -0.0008(8) -0.0046(8)
O7 0.0236(10) 0.0272(10) 0.0244(10) 0.0003(8) -0.0002(8) -0.0034(8)
O8 0.0275(11) 0.0238(10) 0.0231(9) 0.0023(8) -0.0024(8) -0.0020(8)
O9 0.0249(10) 0.0281(10) 0.0251(9) 0.0013(8) -0.0038(7) -0.0020(9)
O10 0.0266(10) 0.0279(10) 0.0241(9) 0.0007(8) -0.0038(8) -0.0004(8)
C1 0.0237(14) 0.0267(15) 0.0271(14) 0.0009(12) -0.0005(11) 0.0001(12)
C2 0.0298(15) 0.0257(14) 0.0213(13) 0.0003(11) -0.0019(11) -0.0037(12)
C3 0.0274(15) 0.0256(14) 0.0223(13) -0.0015(11) 0.0011(11) -0.0027(12)
C4 0.0282(15) 0.0247(14) 0.0237(14) 0.0005(11) 0.0007(11) -0.0019(12)
C5 0.0263(15) 0.0246(14) 0.0227(13) 0.0021(11) 0.0009(11) -0.0019(12)
C6 0.0246(15) 0.0266(14) 0.0229(14) 0.0011(11) -0.0015(11) -0.0020(12)
C7 0.0252(15) 0.0218(14) 0.0271(15) 0.0003(11) -0.0015(12) -0.0040(12)
C8 0.0241(15) 0.0276(14) 0.0232(14) -0.0024(11) -0.0021(11) 0.0020(12)
C9 0.0249(15) 0.0261(15) 0.0233(14) -0.0030(11) -0.0018(11) 0.0031(12)
C10 0.0266(15) 0.0236(14) 0.0242(14) -0.0034(11) -0.0034(11) 0.0026(12)
C11 0.0270(15) 0.0259(15) 0.0229(14) -0.0036(11) -0.0012(11) 0.0022(12)
C12 0.0245(15) 0.0240(14) 0.0239(14) -0.0006(11) -0.0019(11) 0.0026(12)
C13 0.0273(15) 0.0279(15) 0.0216(14) 0.0036(12) 0.0024(11) -0.0043(12)
C14 0.0287(16) 0.0252(14) 0.0194(13) 0.0018(11) -0.0012(11) -0.0040(12)
C15 0.0292(15) 0.0251(14) 0.0211(13) 0.0030(11) -0.0015(11) -0.0019(12)
C16 0.0261(15) 0.0280(15) 0.0196(13) 0.0025(11) -0.0013(11) -0.0008(12)
C17 0.0257(16) 0.0273(15) 0.0218(14) 0.0034(11) -0.0006(11) -0.0045(12)
C18 0.0278(15) 0.0263(15) 0.0226(14) 0.0037(11) -0.0030(11) -0.0044(12)
C19 0.0283(16) 0.0242(14) 0.0234(14) 0.0032(11) -0.0021(12) -0.0023(12)
C20 0.0281(15) 0.0239(14) 0.0235(14) 0.0014(11) -0.0021(11) -0.0028(12)
C21 0.0292(15) 0.0271(15) 0.0207(13) 0.0005(11) -0.0021(11) -0.0024(12)
C22 0.0256(15) 0.0268(14) 0.0224(13) -0.0003(11) 0.0028(11) -0.0021(12)
C23 0.0245(15) 0.0278(15) 0.0210(13) 0.0017(11) -0.0009(11) 0.0011(12)
C24 0.0247(15) 0.0260(14) 0.0219(13) 0.0001(11) -0.0007(11) -0.0025(12)
N1 0.0256(13) 0.0274(12) 0.0255(12) 0.0004(10) -0.0042(10) -0.0020(10)
N2 0.0232(13) 0.0298(13) 0.0217(11) -0.0002(10) -0.0014(9) 0.0032(10)
N3 0.0262(13) 0.0264(12) 0.0257(12) -0.0004(10) -0.0044(10) -0.0036(10)
N4 0.0309(13) 0.0288(13) 0.0261(12) 0.0012(10) 0.0035(10) -0.0072(10)

loop_
_atom_type_symbol
_atom_type_scat_dispersion_real
_atom_type_scat_dispersion_imag
_atom_type_scat_Cromer_Mann_a1
_atom_type_scat_Cromer_Mann_b1
_atom_type_scat_Cromer_Mann_a2
_atom_type_scat_Cromer_Mann_b2
_atom_type_scat_Cromer_Mann_a3
_atom_type_scat_Cromer_Mann_b3
_atom_type_scat_Cromer_Mann_a4
_atom_type_scat_Cromer_Mann_b4
_atom_type_scat_Cromer_Mann_c
_atom_type_scat_source
C 0.0033 0.0016 2.3100 20.8439 1.0200 10.2075 1.5886 0.5687 0.8650 51.6512 0.2156 'International Tables Vol C 4.2.6.8 and 6.1.1.4'
H 0.0000 0.0000 0.4930 10.5109 0.3229 26.1257 0.1402 3.1424 0.0408 57.7998 0.0030 'International Tables Vol C 4.2.6.8 and 6.1.1.4'
N 0.0061 0.0033 12.2126 0.0057 3.1322 9.8933 2.0125 28.9975 1.1663 0.5826 -11.5290 'International Tables Vol C 4.2.6.8 and 6.1.1.4'
O 0.0106 0.0060 3.0485 13.2771 2.2868 5.7011 1.5463 0.3239 0.8670 32.9089 0.2508 'International Tables Vol C 4.2.6.8 and 6.1.1.4'
Mg 0.0486 0.0363 5.4204 2.8275 2.1735 79.2611 1.2269 0.3808 2.3073 7.1937 0.8584 'International Tables Vol C 4.2.6.8 and 6.1.1.4'

loop_
_geom_angle_atom_site_label_1
_geom_angle_site_symmetry_1
_geom_angle_atom_site_label_2
_geom_angle_site_symmetry_2
_geom_angle_atom_site_label_3
_geom_angle_site_symmetry_3
_geom_angle
_geom_angle_publ_flag
O7 4_564 Mg1 . O1 . 114.09(10) yes
O7 4_564 Mg1 . O3 . 146.87(9) yes
O1 . Mg1 . O3 . 99.04(10) yes
O7 4_564 Mg1 . O5 . 90.68(11) yes
O1 . Mg1 . O5 . 91.99(10) yes
O3 . Mg1 . O5 . 88.18(11) yes
O7 4_564 Mg1 . O10 . 88.49(10) yes
O1 . Mg1 . O10 . 94.91(9) yes
O3 . Mg1 . O10 . 88.58(8) yes
O5 . Mg1 . O10 . 172.76(9) yes
O1 . Mg2 . O2 . 59.94(8) yes
O1 . Mg2 . O4 . 101.72(8) yes
O2 . Mg2 . O4 . 161.49(8) yes
O1 . Mg2 . O6 . 85.77(10) yes
O2 . Mg2 . O6 . 85.51(10) yes
O4 . Mg2 . O6 . 90.90(9) yes
O1 . Mg2 . O8 . 90.15(10) yes
O2 . Mg2 . O8 . 92.12(10) yes
O4 . Mg2 . O8 . 90.30(9) yes
O6 . Mg2 . O8 . 175.91(8) yes
O1 . Mg2 . O9 . 158.89(8) yes
O2 . Mg2 . O9 . 99.11(9) yes
O4 . Mg2 . O9 . 99.06(9) yes
O6 . Mg2 . O9 . 90.28(9) yes
O8 . Mg2 . O9 . 93.39(9) yes
Mg1 . O1 . Mg2 . 107.80(9) yes
Mg1 . O1 . C1 . 148.10(17) yes
Mg2 . O1 . C1 . 83.95(15) yes
Mg2 . O2 . C1 . 94.88(16) yes
Mg1 . O3 . C7 . 129.84(17) yes
Mg2 . O4 . C7 . 130.53(18) yes
Mg1 . O5 . C13 . 135.53(17) yes
Mg2 . O6 . C13 . 126.09(17) yes
Mg1 4_565 O7 . C19 . 135.23(18) yes
Mg2 . O8 . C19 . 143.42(18) yes
Mg2 . O9 . H92 . 104.2 no
Mg2 . O9 . H91 . 121.2 no
H92 . O9 . H91 . 131.0 no
Mg1 . O10 . C28 . 153.8(6) yes
Mg1 . O10 . H101 . 130.2 no
C28 . O10 . H101 . 27.5 no
Mg1 . O10 . H102 . 120.2 no
C28 . O10 . H102 . 75.2 no
H101 . O10 . H102 . 102.4 no
O1 . C1 . O2 . 120.0(2) yes
O1 . C1 . C2 . 117.7(2) yes
O2 . C1 . C2 . 121.9(2) yes
C1 . C2 . C3 . 121.4(2) yes
C1 . C2 . C6 . 115.3(2) yes
C3 . C2 . C6 . 123.3(3) yes
C2 . C3 . C4 . 118.0(2) yes
C2 . C3 . H364 . 120.6 no
C4 . C3 . H364 . 121.4 no
C5 2_676 C4 . C3 . 121.6(2) yes
C5 2_676 C4 . N1 . 117.7(2) yes
C3 . C4 . N1 . 120.8(2) yes
C4 2_676 C5 . C5 2_676 117.4(3) yes
C4 2_676 C5 . C6 . 120.9(2) yes
C5 2_676 C5 . C6 . 121.4(3) yes
C5 . C6 . C2 . 117.8(2) yes
C5 . C6 . H61 . 122.0 no
C2 . C6 . H61 . 120.2 no
O4 . C7 . O3 . 126.5(3) yes
O4 . C7 . C8 . 113.7(2) yes
O3 . C7 . C8 . 119.8(2) yes
C7 . C8 . C9 . 122.5(2) yes
C7 . C8 . C12 . 117.4(2) yes
C9 . C8 . C12 . 120.0(2) yes
C8 . C9 . C10 . 122.2(2) yes
C8 . C9 . H365 . 118.5 no
C10 . C9 . H365 . 119.3 no
C17 3_745 C10 . C9 . 117.7(2) yes
C17 3_745 C10 . N2 . 122.4(2) yes
C9 . C10 . N2 . 119.7(2) yes
C16 3_745 C11 . C17 3_745 119.0(2) yes
C16 3_745 C11 . C12 . 121.0(2) yes
C17 3_745 C11 . C12 . 120.0(2) yes
C11 . C12 . C8 . 119.1(2) yes
C11 . C12 . H121 . 120.3 no
C8 . C12 . H121 . 120.5 no
O6 . C13 . O5 . 124.9(2) yes
O6 . C13 . C14 . 116.8(2) yes
O5 . C13 . C14 . 118.1(2) yes
C13 . C14 . C15 . 120.6(2) yes
C13 . C14 . C18 . 118.5(2) yes
C15 . C14 . C18 . 120.9(2) yes
C14 . C15 . C16 . 119.0(2) yes
C14 . C15 . H151 . 120.3 no
C16 . C15 . H151 . 120.7 no
C11 3_755 C16 . C15 . 121.3(2) yes
C11 3_755 C16 . N3 . 120.2(2) yes
C15 . C16 . N3 . 118.4(2) yes
C10 3_755 C17 . C11 3_755 120.9(2) yes
C10 3_755 C17 . C18 . 119.2(2) yes
C11 3_755 C17 . C18 . 119.9(2) yes
C17 . C18 . C14 . 119.5(2) yes
C17 . C18 . H181 . 120.6 no
C14 . C18 . H181 . 119.7 no
O7 . C19 . O8 . 125.4(2) yes
O7 . C19 . C20 . 114.5(2) yes
O8 . C19 . C20 . 120.1(2) yes
C19 . C20 . C21 . 122.0(2) yes
C19 . C20 . C24 . 117.1(2) yes
C21 . C20 . C24 . 120.8(2) yes
C20 . C21 . C22 . 120.1(2) yes
C20 . C21 . H211 . 118.9 no
C22 . C21 . H211 . 121.0 no
C23 2_666 C22 . C21 . 121.6(2) yes
C23 2_666 C22 . N4 . 121.8(2) yes
C21 . C22 . N4 . 116.2(2) yes
C23 2_666 C23 . C22 2_666 117.2(3) yes
C23 2_666 C23 . C24 . 122.4(3) yes
C22 2_666 C23 . C24 . 120.2(2) yes
C20 . C24 . C23 . 117.7(2) yes
C20 . C24 . H241 . 121.1 no
C23 . C24 . H241 . 121.2 no
O9 . C25 . N5 . 123.2(6) yes
O9 . C25 . H251 . 119.0 no
N5 . C25 . H251 . 117.6 no
N5 . C26 . H262 . 109.5 no
N5 . C26 . H261 . 109.7 no
H262 . C26 . H261 . 109.6 no
N5 . C26 . H263 . 109.1 no
H262 . C26 . H263 . 109.4 no
H261 . C26 . H263 . 109.6 no
N5 . C27 . H272 . 109.4 no
N5 . C27 . H271 . 109.4 no
H272 . C27 . H271 . 109.5 no
N5 . C27 . H273 . 109.7 no
H272 . C27 . H273 . 109.5 no
H271 . C27 . H273 . 109.4 no
O10 . C28 . N6 . 144.1(12) yes
O10 . C28 . H281 . 105.5 no
N6 . C28 . H281 . 110.0 no
N6 . C29 . H291 . 109.4 no
N6 . C29 . H292 . 108.8 no
H291 . C29 . H292 . 109.2 no
N6 . C29 . H293 . 110.3 no
H291 . C29 . H293 . 109.5 no
H292 . C29 . H293 . 109.6 no
N6 . C30 . H301 . 109.5 no
N6 . C30 . H302 . 110.3 no
H301 . C30 . H302 . 109.4 no
N6 . C30 . H303 . 108.5 no
H301 . C30 . H303 . 109.7 no
H302 . C30 . H303 . 109.4 no
O11 . C31 . N7 . 122.5(6) yes
O11 . C31 . H311 . 119.1 no
N7 . C31 . H311 . 118.4 no
N7 . C32 . H321 . 109.3 no
N7 . C32 . H323 . 109.7 no
H321 . C32 . H323 . 109.5 no
N7 . C32 . H322 . 109.5 no
H321 . C32 . H322 . 109.4 no
H323 . C32 . H322 . 109.4 no
N7 . C33 . H331 . 109.0 no
N7 . C33 . H333 . 109.8 no
H331 . C33 . H333 . 109.4 no
N7 . C33 . H332 . 109.6 no
H331 . C33 . H332 . 109.7 no
H333 . C33 . H332 . 109.3 no
O12 . C34 . N8 . 123.4(4) yes
O12 . C34 . H341 . 118.4 no
N8 . C34 . H341 . 118.3 no
N8 . C35 . H352 . 109.5 no
N8 . C35 . H351 . 109.3 no
H352 . C35 . H351 . 109.5 no
N8 . C35 . H353 . 109.7 no
H352 . C35 . H353 . 109.4 no
H351 . C35 . H353 . 109.5 no
N8 . C36 . H362 . 109.4 no
N8 . C36 . H361 . 109.4 no
H362 . C36 . H361 . 109.5 no
N8 . C36 . H363 . 109.6 no
H362 . C36 . H363 . 109.5 no
H361 . C36 . H363 . 109.4 no
C4 . N1 . H12 . 137.1 no
C4 . N1 . H11 . 120.7 no
H12 . N1 . H11 . 102.1 no
C10 . N2 . H21 . 122.3 no
C10 . N2 . H22 . 125.9 no
H21 . N2 . H22 . 107.7 no
C16 . N3 . H31 . 142.5 no
C16 . N3 . H32 . 121.5 no
H31 . N3 . H32 . 95.2 no
C22 . N4 . H42 . 123.2 no
C22 . N4 . H41 . 130.7 no
H42 . N4 . H41 . 106.1 no
C27 . N5 . C26 . 119.6(5) yes
C27 . N5 . C25 . 118.7(5) yes
C26 . N5 . C25 . 121.7(6) yes
C29 . N6 . C30 . 118.7(10) yes
C29 . N6 . C28 . 118.7(10) yes
C30 . N6 . C28 . 122.6(11) yes
C32 . N7 . C33 . 121.5(5) yes
C32 . N7 . C31 . 120.4(5) yes
C33 . N7 . C31 . 118.0(5) yes
C36 . N8 . C35 . 113.2(3) yes
C36 . N8 . C34 . 123.8(4) yes
C35 . N8 . C34 . 123.0(3) yes

loop_
_geom_bond_atom_site_label_1
_geom_bond_site_symmetry_1
_geom_bond_atom_site_label_2
_geom_bond_site_symmetry_2
_geom_bond_distance
_geom_bond_publ_flag
Mg1 . O7 4_564 2.001(2) yes
Mg1 . O1 . 2.032(2) yes
Mg1 . O3 . 1.996(2) yes
Mg1 . O5 . 2.058(2) yes
Mg1 . O10 . 2.036(2) yes
Mg2 . O1 . 2.290(2) yes
Mg2 . O2 . 2.056(2) yes
Mg2 . O4 . 2.034(2) yes
Mg2 . O6 . 2.054(2) yes
Mg2 . O8 . 2.009(2) yes
Mg2 . O9 . 2.012(2) yes
O1 . C1 . 1.265(3) yes
O2 . C1 . 1.252(3) yes
O3 . C7 . 1.230(3) yes
O4 . C7 . 1.278(3) yes
O5 . C13 . 1.262(3) yes
O6 . C13 . 1.287(3) yes
O7 . C19 . 1.285(3) yes
O8 . C19 . 1.225(3) yes
O9 . H92 . 0.827 no
O9 . H91 . 0.820 no
O10 . C28 . 1.214(12) yes
O10 . H101 . 0.809 no
O10 . H102 . 0.830 no
O11 . C31 . 1.223(7) yes
O12 . C34 . 1.230(5) yes
C1 . C2 . 1.506(4) yes
C2 . C3 . 1.373(4) yes
C2 . C6 . 1.401(4) yes
C3 . C4 . 1.401(4) yes
C3 . H364 . 0.935 no
C4 . C5 2_676 1.438(4) yes
C4 . N1 . 1.410(3) yes
C5 . C5 2_676 1.400(5) yes
C5 . C6 . 1.408(4) yes
C6 . H61 . 0.931 no
C7 . C8 . 1.516(4) yes
C8 . C9 . 1.380(4) yes
C8 . C12 . 1.407(4) yes
C9 . C10 . 1.407(4) yes
C9 . H365 . 0.934 no
C10 . C17 3_745 1.410(4) yes
C10 . N2 . 1.384(3) yes
C11 . C16 3_745 1.408(4) yes
C11 . C17 3_745 1.403(4) yes
C11 . C12 . 1.414(4) yes
C12 . H121 . 0.930 no
C13 . C14 . 1.509(4) yes
C14 . C15 . 1.399(4) yes
C14 . C18 . 1.395(4) yes
C15 . C16 . 1.378(4) yes
C15 . H151 . 0.932 no
C16 . N3 . 1.409(3) yes
C17 . C18 . 1.399(4) yes
C18 . H181 . 0.932 no
C19 . C20 . 1.506(4) yes
C20 . C21 . 1.399(4) yes
C20 . C24 . 1.417(4) yes
C21 . C22 . 1.395(4) yes
C21 . H211 . 0.934 no
C22 . C23 2_666 1.402(4) yes
C22 . N4 . 1.412(3) yes
C23 . C23 2_666 1.429(5) yes
C23 . C24 . 1.403(4) yes
C24 . H241 . 0.929 no
C25 . N5 . 1.317(8) yes
C25 . H251 . 0.975 no
C26 . N5 . 1.459(8) yes
C26 . H262 . 0.950 no
C26 . H261 . 0.948 no
C26 . H263 . 0.951 no
C27 . N5 . 1.474(7) yes
C27 . H272 . 0.950 no
C27 . H271 . 0.951 no
C27 . H273 . 0.951 no
C28 . N6 . 1.289(14) yes
C28 . H281 . 0.963 no
C29 . N6 . 1.482(14) yes
C29 . H291 . 0.951 no
C29 . H292 . 0.951 no
C29 . H293 . 0.948 no
C30 . N6 . 1.474(14) yes
C30 . H301 . 0.948 no
C30 . H302 . 0.952 no
C30 . H303 . 0.949 no
C31 . N7 . 1.313(7) yes
C31 . H311 . 0.949 no
C32 . N7 . 1.473(8) yes
C32 . H321 . 0.950 no
C32 . H323 . 0.949 no
C32 . H322 . 0.951 no
C33 . N7 . 1.462(8) yes
C33 . H331 . 0.948 no
C33 . H333 . 0.953 no
C33 . H332 . 0.949 no
C34 . N8 . 1.317(5) yes
C34 . H341 . 0.951 no
C35 . N8 . 1.459(5) yes
C35 . H352 . 0.950 no
C35 . H351 . 0.949 no
C35 . H353 . 0.951 no
C36 . N8 . 1.461(5) yes
C36 . H362 . 0.950 no
C36 . H361 . 0.951 no
C36 . H363 . 0.950 no
N1 . H12 . 0.827 no
N1 . H11 . 0.848 no
N2 . H21 . 0.849 no
N2 . H22 . 0.819 no
N3 . H31 . 0.810 no
N3 . H32 . 0.848 no
N4 . H42 . 0.849 no
N4 . H41 . 0.799 no

loop_
_geom_hbond_atom_site_label_D
_geom_hbond_site_symmetry_D
_geom_hbond_atom_site_label_H
_geom_hbond_site_symmetry_H
_geom_hbond_atom_site_label_A
_geom_hbond_site_symmetry_A
_geom_hbond_angle_DHA
_geom_hbond_distance_DH
_geom_hbond_distance_HA
_geom_hbond_distance_DA
_geom_hbond_publ_flag
N1 . H11 . O11 . 157 0.85 2.52 3.322(6) yes
N2 . H22 . O8 2_766 136 0.82 2.59 3.230(6) yes
N4 . H42 . N1 4_565 137 0.85 2.55 3.225(6) yes
N4 . H41 . O3 2_666 173 0.80 2.27 3.060(6) yes
O9 . H92 . O5 4_565 180 0.83 2.08 2.904(6) yes
O9 . H91 . O12 4_665 179 0.82 1.88 2.696(6) yes
O9 . H91 . C26 . 154 0.82 1.99 2.753(6) yes
O10 . H101 . N4 2_666 134 0.81 2.40 3.019(6) yes
O10 . H101 . N6 . 123 0.81 1.84 2.381(6) yes
O10 . H102 . O11 . 179 0.83 2.03 2.861(6) yes
C18 . H181 . O8 4_564 171 0.93 2.48 3.405(6) yes
C25 . H251 . O5 4_565 129 0.97 1.75 2.483(6) yes
C25 . H251 . C13 4_565 159 0.97 1.97 2.901(6) yes
C25 . H251 . C14 4_565 156 0.97 2.15 3.069(6) yes
C25 . H251 . C18 4_565 132 0.97 2.41 3.148(6) yes
C26 . H261 . C35 4_665 129 0.95 2.47 3.146(6) yes
C29 . H292 . C34 . 143 0.95 2.53 3.337(6) yes
C30 . H301 . C34 . 148 0.95 2.36 3.204(6) yes
C30 . H301 . C35 . 124 0.95 1.36 2.045(6) yes
C36 . H301 . C35 . 156 1.14 1.36 2.437(6) yes
C30 . H301 . N8 . 149 0.95 1.05 1.921(6) yes
C33 . H331 . C27 4_464 140 0.95 2.53 3.310(6) yes
C30 . H361 . C29 . 173 1.07 1.48 2.544(6) yes
C36 . H361 . C28 . 164 0.95 2.09 3.020(6) yes
N6 . H361 . C36 . 164 0.82 0.95 1.752(6) yes
N6 . H361 . N8 . 120 0.82 1.99 2.506(6) yes
